data_4347990
loop_
_publ_author_name
'Dolgopolova, Ekaterina A.'
'Rice, Allison M.'
'Smith, Mark D.'
'Shustova, Natalia B.'

_publ_section_title
;
 Photophysics, Dynamics, and Energy Transfer in Rigid Mimics of GFP-based
 Systems.
;
_journal_issue 15
_journal_name_full 'Inorganic chemistry'
_journal_page_first 7257
_journal_page_last 7264
_journal_paper_doi 10.1021/acs.inorgchem.6b00835
_journal_volume 55
_journal_year 2016
_chemical_formula_moiety 'C15 H16 N2 O4'
_chemical_formula_sum 'C15 H16 N2 O4'
_chemical_formula_weight 288.30
_space_group_crystal_system monoclinic
_space_group_IT_number 14
_space_group_name_Hall '-P 2yn'
_space_group_name_H-M_alt 'P 1 21/n 1'
_atom_sites_solution_hydrogens mixed
_audit_creation_date 2016-02-18
_audit_creation_method
;
Olex2 1.2
(compiled 2015.09.30 svn.r3233 for OlexSys, GUI svn.r5103)
;
_cell_angle_alpha 90
_cell_angle_beta 93.9840(10)
_cell_angle_gamma 90
_cell_formula_units_Z 4
_cell_length_a 6.8414(2)
_cell_length_b 17.9762(4)
_cell_length_c 10.9752(3)
_cell_measurement_reflns_used 9839
_cell_measurement_temperature 100(2)
_cell_measurement_theta_max 28.26
_cell_measurement_theta_min 2.93
_cell_volume 1346.49(6)
_computing_cell_refinement 'SAINT v8.34A (Bruker, 2013)'
_computing_data_collection 'Bruker APEXII v2014.9-0 (Bruker, 2014)'
_computing_data_reduction 'SAINT v8.34A (Bruker, 2013)'
_computing_molecular_graphics 'Olex2 (Dolomanov et al., 2009)'
_computing_publication_material 'Olex2 (Dolomanov et al., 2009)'
_computing_structure_refinement 'XL (Sheldrick, 2008)'
_computing_structure_solution 'XT (Sheldrick, 2015)'
_diffrn_ambient_temperature 100(2)
_diffrn_detector 'Bruker PHOTON-100 area detector'
_diffrn_detector_area_resol_mean 10.4
_diffrn_detector_type 'CMOS area detector'
_diffrn_measured_fraction_theta_full 1.000
_diffrn_measured_fraction_theta_max 1.000
_diffrn_measurement_device 'three-circle diffractometer'
_diffrn_measurement_device_type 'Bruker D8 Quest'
_diffrn_measurement_method '\w and \f scans'
_diffrn_radiation_monochromator 'mirror optics'
_diffrn_radiation_probe x-ray
_diffrn_radiation_type MoK\a
_diffrn_radiation_wavelength 0.71073
_diffrn_reflns_av_R_equivalents 0.0540
_diffrn_reflns_av_unetI/netI 0.0227
_diffrn_reflns_Laue_measured_fraction_full 1.000
_diffrn_reflns_Laue_measured_fraction_max 1.000
_diffrn_reflns_limit_h_max 9
_diffrn_reflns_limit_h_min -9
_diffrn_reflns_limit_k_max 23
_diffrn_reflns_limit_k_min -23
_diffrn_reflns_limit_l_max 14
_diffrn_reflns_limit_l_min -14
_diffrn_reflns_number 47772
_diffrn_reflns_point_group_measured_fraction_full 1.000
_diffrn_reflns_point_group_measured_fraction_max 1.000
_diffrn_reflns_theta_full 28.304
_diffrn_reflns_theta_max 28.304
_diffrn_reflns_theta_min 2.178
_diffrn_source 'microfocus sealed X-ray tube'
_diffrn_source_type 'Incoatec I\ms'
_exptl_absorpt_coefficient_mu 0.104
_exptl_absorpt_correction_T_max 0.3558
_exptl_absorpt_correction_T_min 0.3203
_exptl_absorpt_correction_type multi-scan
_exptl_absorpt_process_details
;
SADABS-2014/4 (Bruker,2014/4) was used for absorption correction.
wR2(int) was 0.1291 before and 0.0554 after correction.
The Ratio of minimum to maximum transmission is 0.9002.
The \l/2 correction factor is 0.00150.
;
_exptl_crystal_colour yellow
_exptl_crystal_colour_primary yellow
_exptl_crystal_density_diffrn 1.422
_exptl_crystal_description prism
_exptl_crystal_F_000 608
_exptl_crystal_size_max 0.42
_exptl_crystal_size_mid 0.22
_exptl_crystal_size_min 0.1
_refine_diff_density_max 0.352
_refine_diff_density_min -0.265
_refine_diff_density_rms 0.050
_refine_ls_extinction_method none
_refine_ls_goodness_of_fit_ref 1.052
_refine_ls_hydrogen_treatment mixed
_refine_ls_matrix_type full
_refine_ls_number_parameters 213
_refine_ls_number_reflns 3346
_refine_ls_number_restraints 0
_refine_ls_restrained_S_all 1.052
_refine_ls_R_factor_all 0.0534
_refine_ls_R_factor_gt 0.0415
_refine_ls_shift/su_max 0.000
_refine_ls_shift/su_mean 0.000
_refine_ls_structure_factor_coef Fsqd
_refine_ls_weighting_details 'w=1/[\s^2^(Fo^2^)+(0.0520P)^2^+0.5079P] where P=(Fo^2^+2Fc^2^)/3'
_refine_ls_weighting_scheme calc
_refine_ls_wR_factor_gt 0.0981
_refine_ls_wR_factor_ref 0.1036
_reflns_Friedel_coverage 0.000
_reflns_number_gt 2770
_reflns_number_total 3346
_reflns_threshold_expression 'I > 2\s(I)'
_cod_data_source_file ic6b00835_si_006.cif
_cod_data_source_block ead2ohcooet
_cod_database_code 4347990
_shelx_space_group_comment
;
The symmetry employed for this shelxl refinement is uniquely defined
by the following loop, which should always be used as a source of
symmetry information in preference to the above space-group names.
They are only intended as comments.
;
_shelx_estimated_absorpt_t_max 0.990
_shelx_estimated_absorpt_t_min 0.957
_olex2_refinement_description
;
1. Fixed Uiso
 At 1.2 times of:
  All C(H,H) groups
 At 1.5 times of:
  All C(H,H,H) groups
2.a Secondary CH2 refined with riding coordinates:
 C14(H14A,H14B)
2.b Idealised Me refined as rotating group:
 C4(H4A,H4B,H4C), C5(H5A,H5B,H5C), C15(H15A,H15B,H15C)
;
_shelx_shelxl_version_number 2014/7
_olex2_submission_special_instructions 'No special instructions were received'

loop_
_space_group_symop_operation_xyz
'x, y, z'
'-x+1/2, y+1/2, -z+1/2'
'-x, -y, -z'
'x-1/2, -y-1/2, z-1/2'

loop_
_atom_site_label
_atom_site_type_symbol
_atom_site_fract_x
_atom_site_fract_y
_atom_site_fract_z
_atom_site_U_iso_or_equiv
_atom_site_adp_type
_atom_site_occupancy
_atom_site_site_symmetry_order
_atom_site_calc_flag
_atom_site_refinement_flags_posn
O1 O -0.16443(13) 0.43544(5) 0.40857(9) 0.0203(2) Uani 1 1 d .
O2 O 0.39708(13) 0.23517(5) 0.60630(9) 0.0188(2) Uani 1 1 d .
H2 H 0.264(3) 0.2426(11) 0.5705(18) 0.048(6) Uiso 1 1 d .
O3 O 0.71353(14) 0.55884(5) 0.75419(9) 0.0229(2) Uani 1 1 d .
O4 O 0.96556(12) 0.48602(5) 0.82156(8) 0.0156(2) Uani 1 1 d .
N1 N -0.21992(15) 0.30812(6) 0.40677(9) 0.0142(2) Uani 1 1 d .
N2 N 0.05188(15) 0.26602(6) 0.50970(9) 0.0147(2) Uani 1 1 d .
C1 C -0.11269(18) 0.37243(7) 0.43508(11) 0.0142(2) Uani 1 1 d .
C2 C 0.06749(17) 0.34371(7) 0.50169(10) 0.0131(2) Uani 1 1 d .
C3 C -0.11591(17) 0.24796(7) 0.45441(11) 0.0149(2) Uani 1 1 d .
C4 C -0.19570(19) 0.17145(7) 0.44434(14) 0.0231(3) Uani 1 1 d .
H4A H -0.3253 0.1701 0.4771 0.035 Uiso 1 1 calc GR
H4B H -0.1075 0.1373 0.4909 0.035 Uiso 1 1 calc GR
H4C H -0.2070 0.1563 0.3584 0.035 Uiso 1 1 calc GR
C5 C -0.40996(18) 0.30719(7) 0.33850(11) 0.0166(3) Uani 1 1 d .
H5A H -0.4548 0.3584 0.3236 0.025 Uiso 1 1 calc GR
H5B H -0.5046 0.2807 0.3857 0.025 Uiso 1 1 calc GR
H5C H -0.3985 0.2819 0.2603 0.025 Uiso 1 1 calc GR
C6 C 0.21529(18) 0.38798(7) 0.54526(11) 0.0141(2) Uani 1 1 d .
H6 H 0.193(2) 0.4402(9) 0.5298(13) 0.015(4) Uiso 1 1 d .
C7 C 0.40125(17) 0.37162(7) 0.61285(10) 0.0131(2) Uani 1 1 d .
C8 C 0.48112(18) 0.30017(7) 0.64130(11) 0.0140(2) Uani 1 1 d .
C9 C 0.66187(18) 0.29453(7) 0.70899(11) 0.0161(3) Uani 1 1 d .
H9 H 0.714(2) 0.2435(9) 0.7287(14) 0.022(4) Uiso 1 1 d .
C10 C 0.76481(18) 0.35708(7) 0.74871(11) 0.0161(3) Uani 1 1 d .
H10 H 0.889(2) 0.3524(9) 0.7947(14) 0.025(4) Uiso 1 1 d .
C11 C 0.68936(17) 0.42805(7) 0.72135(11) 0.0140(2) Uani 1 1 d .
C12 C 0.51084(17) 0.43392(7) 0.65375(11) 0.0139(2) Uani 1 1 d .
H12 H 0.457(2) 0.4814(9) 0.6355(13) 0.019(4) Uiso 1 1 d .
C13 C 0.78754(17) 0.49785(7) 0.76520(11) 0.0152(2) Uani 1 1 d .
C14 C 1.06112(18) 0.55282(7) 0.87141(11) 0.0167(3) Uani 1 1 d .
H14A H 0.9944 0.5704 0.9433 0.020 Uiso 1 1 calc R
H14B H 1.0546 0.5928 0.8093 0.020 Uiso 1 1 calc R
C15 C 1.27126(19) 0.53420(8) 0.90807(13) 0.0218(3) Uani 1 1 d .
H15A H 1.2763 0.4948 0.9699 0.033 Uiso 1 1 calc GR
H15B H 1.3382 0.5786 0.9419 0.033 Uiso 1 1 calc GR
H15C H 1.3362 0.5171 0.8363 0.033 Uiso 1 1 calc GR

loop_
_atom_site_aniso_label
_atom_site_aniso_U_11
_atom_site_aniso_U_22
_atom_site_aniso_U_33
_atom_site_aniso_U_23
_atom_site_aniso_U_13
_atom_site_aniso_U_12
O1 0.0206(5) 0.0119(4) 0.0271(5) 0.0007(4) -0.0073(4) 0.0020(3)
O2 0.0154(4) 0.0112(4) 0.0288(5) -0.0001(4) -0.0053(4) 0.0008(3)
O3 0.0190(5) 0.0140(5) 0.0341(5) -0.0016(4) -0.0087(4) 0.0022(4)
O4 0.0129(4) 0.0131(4) 0.0200(4) -0.0021(3) -0.0047(3) -0.0008(3)
N1 0.0122(5) 0.0133(5) 0.0165(5) 0.0004(4) -0.0032(4) 0.0006(4)
N2 0.0132(5) 0.0114(5) 0.0193(5) 0.0006(4) -0.0013(4) -0.0005(4)
C1 0.0139(6) 0.0146(6) 0.0137(5) -0.0015(4) -0.0011(4) 0.0005(4)
C2 0.0129(5) 0.0122(6) 0.0141(5) 0.0003(4) -0.0005(4) 0.0019(4)
C3 0.0137(6) 0.0129(6) 0.0180(6) 0.0005(4) -0.0004(4) 0.0011(4)
C4 0.0179(6) 0.0139(6) 0.0363(8) 0.0019(5) -0.0061(5) -0.0019(5)
C5 0.0129(6) 0.0180(6) 0.0182(6) -0.0007(5) -0.0050(5) -0.0004(5)
C6 0.0153(6) 0.0122(6) 0.0144(5) 0.0002(4) -0.0011(4) 0.0021(4)
C7 0.0129(5) 0.0136(6) 0.0127(5) 0.0000(4) 0.0002(4) 0.0013(4)
C8 0.0139(6) 0.0130(6) 0.0150(5) -0.0006(4) 0.0004(4) 0.0000(4)
C9 0.0147(6) 0.0141(6) 0.0193(6) 0.0014(5) -0.0018(5) 0.0036(5)
C10 0.0123(6) 0.0184(6) 0.0171(6) -0.0005(5) -0.0028(4) 0.0017(5)
C11 0.0127(5) 0.0149(6) 0.0143(5) -0.0003(4) 0.0001(4) 0.0000(4)
C12 0.0142(6) 0.0127(6) 0.0146(6) -0.0003(4) -0.0004(4) 0.0013(4)
C13 0.0136(6) 0.0164(6) 0.0152(6) -0.0005(4) -0.0012(4) 0.0009(5)
C14 0.0166(6) 0.0124(6) 0.0206(6) -0.0029(5) -0.0020(5) -0.0023(4)
C15 0.0151(6) 0.0216(7) 0.0283(7) -0.0048(5) -0.0019(5) -0.0024(5)

loop_
_atom_type_symbol
_atom_type_description
_atom_type_scat_dispersion_real
_atom_type_scat_dispersion_imag
_atom_type_scat_source
C C 0.0033 0.0016 'International Tables Vol C Tables 4.2.6.8 and 6.1.1.4'
H H 0.0000 0.0000 'International Tables Vol C Tables 4.2.6.8 and 6.1.1.4'
N N 0.0061 0.0033 'International Tables Vol C Tables 4.2.6.8 and 6.1.1.4'
O O 0.0106 0.0060 'International Tables Vol C Tables 4.2.6.8 and 6.1.1.4'

loop_
_geom_angle_atom_site_label_1
_geom_angle_atom_site_label_2
_geom_angle_atom_site_label_3
_geom_angle
C8 O2 H2 111.4(12)
C13 O4 C14 114.29(9)
C1 N1 C5 124.23(10)
C3 N1 C1 108.47(10)
C3 N1 C5 127.30(10)
C3 N2 C2 106.70(10)
O1 C1 N1 125.43(11)
O1 C1 C2 131.38(11)
N1 C1 C2 103.19(10)
N2 C2 C1 108.25(10)
C6 C2 N2 128.58(11)
C6 C2 C1 123.17(11)
N1 C3 C4 121.52(11)
N2 C3 N1 113.37(10)
N2 C3 C4 125.09(11)
C3 C4 H4A 109.5
C3 C4 H4B 109.5
C3 C4 H4C 109.5
H4A C4 H4B 109.5
H4A C4 H4C 109.5
H4B C4 H4C 109.5
N1 C5 H5A 109.5
N1 C5 H5B 109.5
N1 C5 H5C 109.5
H5A C5 H5B 109.5
H5A C5 H5C 109.5
H5B C5 H5C 109.5
C2 C6 H6 113.9(9)
C2 C6 C7 131.93(12)
C7 C6 H6 114.1(9)
C8 C7 C6 127.05(11)
C12 C7 C6 115.45(10)
C12 C7 C8 117.50(11)
O2 C8 C7 124.84(11)
O2 C8 C9 115.60(10)
C9 C8 C7 119.56(11)
C8 C9 H9 117.8(9)
C10 C9 C8 121.35(11)
C10 C9 H9 120.8(9)
C9 C10 H10 120.5(10)
C9 C10 C11 120.10(11)
C11 C10 H10 119.4(10)
C10 C11 C13 123.19(10)
C12 C11 C10 118.76(11)
C12 C11 C13 118.01(11)
C7 C12 H12 117.6(9)
C11 C12 C7 122.73(11)
C11 C12 H12 119.6(9)
O3 C13 O4 123.28(11)
O3 C13 C11 123.75(11)
O4 C13 C11 112.94(10)
O4 C14 H14A 110.1
O4 C14 H14B 110.1
O4 C14 C15 108.24(10)
H14A C14 H14B 108.4
C15 C14 H14A 110.1
C15 C14 H14B 110.1
C14 C15 H15A 109.5
C14 C15 H15B 109.5
C14 C15 H15C 109.5
H15A C15 H15B 109.5
H15A C15 H15C 109.5
H15B C15 H15C 109.5

loop_
_geom_bond_atom_site_label_1
_geom_bond_atom_site_label_2
_geom_bond_distance
O1 C1 1.2160(14)
O2 H2 0.97(2)
O2 C8 1.3464(14)
O3 C13 1.2102(15)
O4 C13 1.3440(14)
O4 C14 1.4558(14)
N1 C1 1.3927(15)
N1 C3 1.3775(15)
N1 C5 1.4549(15)
N2 C2 1.4039(16)
N2 C3 1.3017(16)
C1 C2 1.4816(16)
C2 C6 1.3480(17)
C3 C4 1.4809(17)
C4 H4A 0.9800
C4 H4B 0.9800
C4 H4C 0.9800
C5 H5A 0.9800
C5 H5B 0.9800
C5 H5C 0.9800
C6 H6 0.964(15)
C6 C7 1.4575(16)
C7 C8 1.4220(16)
C7 C12 1.4039(16)
C8 C9 1.4013(17)
C9 H9 1.001(16)
C9 C10 1.3811(18)
C10 H10 0.960(16)
C10 C11 1.4011(17)
C11 C12 1.3883(16)
C11 C13 1.4873(16)
C12 H12 0.945(16)
C14 H14A 0.9900
C14 H14B 0.9900
C14 C15 1.5034(17)
C15 H15A 0.9800
C15 H15B 0.9800
C15 H15C 0.9800

loop_
_geom_hbond_atom_site_label_D
_geom_hbond_atom_site_label_H
_geom_hbond_atom_site_label_A
_geom_hbond_distance_DH
_geom_hbond_distance_HA
_geom_hbond_distance_DA
_geom_hbond_angle_DHA
O2 H2 N2 0.97(2) 1.61(2) 2.5810(13) 172.6(19)

loop_
_geom_torsion_atom_site_label_1
_geom_torsion_atom_site_label_2
_geom_torsion_atom_site_label_3
_geom_torsion_atom_site_label_4
_geom_torsion
O1 C1 C2 N2 178.75(13)
O1 C1 C2 C6 -1.0(2)
O2 C8 C9 C10 178.94(11)
N1 C1 C2 N2 -1.11(12)
N1 C1 C2 C6 179.19(11)
N2 C2 C6 C7 -0.2(2)
C1 N1 C3 N2 -1.21(14)
C1 N1 C3 C4 177.23(11)
C1 C2 C6 C7 179.47(12)
C2 N2 C3 N1 0.45(14)
C2 N2 C3 C4 -177.92(12)
C2 C6 C7 C8 6.0(2)
C2 C6 C7 C12 -173.86(12)
C3 N1 C1 O1 -178.52(12)
C3 N1 C1 C2 1.35(13)
C3 N2 C2 C1 0.43(13)
C3 N2 C2 C6 -179.88(12)
C5 N1 C1 O1 1.2(2)
C5 N1 C1 C2 -178.89(10)
C5 N1 C3 N2 179.04(11)
C5 N1 C3 C4 -2.53(19)
C6 C7 C8 O2 1.9(2)
C6 C7 C8 C9 -179.13(12)
C6 C7 C12 C11 178.77(11)
C7 C8 C9 C10 -0.10(19)
C8 C7 C12 C11 -1.07(18)
C8 C9 C10 C11 -0.15(19)
C9 C10 C11 C12 -0.20(18)
C9 C10 C11 C13 177.41(12)
C10 C11 C12 C7 0.83(18)
C10 C11 C13 O3 -171.22(12)
C10 C11 C13 O4 7.07(17)
C12 C7 C8 O2 -178.26(11)
C12 C7 C8 C9 0.68(17)
C12 C11 C13 O3 6.41(19)
C12 C11 C13 O4 -175.31(10)
C13 O4 C14 C15 -168.63(10)
C13 C11 C12 C7 -176.90(11)
C14 O4 C13 O3 1.45(17)
C14 O4 C13 C11 -176.84(10)
